data_7006688
loop_
_publ_author_name
'Coles, Simon J.'
'Davies, David B.'
'Eaton, Robert J.'
'Hursthouse, Michael B.'
'Kili\,c, Adem'
'Shaw, Robert A.'
'Uslu, Aylin'

_publ_section_title
;
 The structural and stereogenic properties of pentaerythritoxy-bridged
 cyclotriphosphazene derivatives: spiro-spiro, spiro-ansa and ansa-ansa
 isomers.
;
_journal_issue 10
_journal_name_full 'Dalton transactions (Cambridge, England : 2003)'
_journal_page_first 1302
_journal_page_last 1312
_journal_paper_doi 10.1039/b512854d
_journal_year 2006
_chemical_formula_sum 'C21 H48 Cl4 N10 O4 P6'
_chemical_formula_weight 832.31
_chemical_name_systematic
;
?
;
_space_group_IT_number 2
_symmetry_cell_setting triclinic
_symmetry_space_group_name_Hall '-P 1'
_symmetry_space_group_name_H-M 'P -1'
_atom_sites_solution_hydrogens geom
_atom_sites_solution_primary direct
_atom_sites_solution_secondary difmap
_audit_creation_method SHELXL-97
_cell_angle_alpha 83.85(11)
_cell_angle_beta 74.77(12)
_cell_angle_gamma 67.20(13)
_cell_formula_units_Z 2
_cell_length_a 10.659(9)
_cell_length_b 11.329(13)
_cell_length_c 17.94(4)
_cell_measurement_reflns_used 6280
_cell_measurement_temperature 120(2)
_cell_measurement_theta_max 27.48
_cell_measurement_theta_min 2.91
_cell_volume 1927(6)
_computing_cell_refinement 'DENZO, COLLECT'
_computing_data_collection 'DENZO (Otwinowski & Minor, 1997) & COLLECT (Hooft, 1998)'
_computing_data_reduction 'DENZO, COLLECT'
_computing_molecular_graphics 'PLATON (Spek, 1990)'
_computing_structure_refinement 'SHELXL-97 (Sheldrick, 1997)'
_computing_structure_solution 'SHELXS-97 (Sheldrick, 1997)'
_diffrn_ambient_temperature 120(2)
_diffrn_detector_area_resol_mean 9.091
_diffrn_measured_fraction_theta_full 0.865
_diffrn_measured_fraction_theta_max 0.865
_diffrn_measurement_device_type 'Bruker-Nonius KappaCCD Area Detector'
_diffrn_measurement_method '\f and \w scans'
_diffrn_radiation_monochromator '10cm confocal mirrors'
_diffrn_radiation_source 'Bruker-Nonius FR591 rotating anode'
_diffrn_radiation_type MoK\a
_diffrn_radiation_wavelength 0.71073
_diffrn_reflns_av_R_equivalents 0.1090
_diffrn_reflns_av_sigmaI/netI 0.1032
_diffrn_reflns_limit_h_max 12
_diffrn_reflns_limit_h_min -13
_diffrn_reflns_limit_k_max 14
_diffrn_reflns_limit_k_min -14
_diffrn_reflns_limit_l_max 23
_diffrn_reflns_limit_l_min -23
_diffrn_reflns_number 26273
_diffrn_reflns_theta_full 27.49
_diffrn_reflns_theta_max 27.49
_diffrn_reflns_theta_min 3.53
_diffrn_standards_decay_% 0
_diffrn_standards_number 0
_exptl_absorpt_coefficient_mu 0.599
_exptl_absorpt_correction_T_max 0.9940
_exptl_absorpt_correction_T_min 0.9425
_exptl_absorpt_correction_type multi-scan
_exptl_absorpt_process_details 'SADABS V2.10 (Sheldrick, G.M., 2003)'
_exptl_crystal_colour colourless
_exptl_crystal_density_diffrn 1.435
_exptl_crystal_density_method 'not measured'
_exptl_crystal_description blade
_exptl_crystal_F_000 868
_exptl_crystal_size_max 0.10
_exptl_crystal_size_mid 0.06
_exptl_crystal_size_min 0.01
_refine_diff_density_max 1.076
_refine_diff_density_min -0.598
_refine_diff_density_rms 0.159
_refine_ls_extinction_coef 0.0039(18)
_refine_ls_extinction_expression Fc^*^=kFc[1+0.001xFc^2^\l^3^/sin(2\q)]^-1/4^
_refine_ls_extinction_method SHELXL
_refine_ls_goodness_of_fit_ref 1.154
_refine_ls_hydrogen_treatment constr
_refine_ls_matrix_type full
_refine_ls_number_parameters 419
_refine_ls_number_reflns 7656
_refine_ls_number_restraints 0
_refine_ls_restrained_S_all 1.154
_refine_ls_R_factor_all 0.1808
_refine_ls_R_factor_gt 0.1325
_refine_ls_shift/su_max 0.041
_refine_ls_shift/su_mean 0.003
_refine_ls_structure_factor_coef Fsqd
_refine_ls_weighting_details 'calc w=1/[\s^2^(Fo^2^)+(0.1092P)^2^+21.5992P] where P=(Fo^2^+2Fc^2^)/3'
_refine_ls_weighting_scheme calc
_refine_ls_wR_factor_gt 0.3043
_refine_ls_wR_factor_ref 0.3299
_reflns_number_gt 5169
_reflns_number_total 7656
_reflns_threshold_expression >2sigma(I)
_cod_data_source_file b512854d.txt
_cod_data_source_block 04src0981
_cod_depositor_comments
;
The following automatic conversions were performed:
'_symmetry_cell_setting' value 'Triclinic' changed to 'triclinic'
according to '/home/saulius/struct/CIF-dictionaries/cif_core.dic'
dictionary named 'cif_core.dic' version 2.4.1 from 2010-06-29.

Automatic conversion script
Id: cif_fix_enum 1527 2010-12-29 10:47:43Z saulius 
;
_cod_original_cell_volume 1926(5)
_cod_original_sg_symbol_H-M P-1
_cod_database_code 7006688

loop_
_symmetry_equiv_pos_as_xyz
'x, y, z'
'-x, -y, -z'

loop_
_atom_site_label
_atom_site_type_symbol
_atom_site_fract_x
_atom_site_fract_y
_atom_site_fract_z
_atom_site_U_iso_or_equiv
_atom_site_adp_type
_atom_site_occupancy
_atom_site_symmetry_multiplicity
_atom_site_calc_flag
_atom_site_refinement_flags
_atom_site_disorder_assembly
_atom_site_disorder_group
C1 C 0.4295(13) 1.3107(11) 0.0596(6) 0.045(3) Uani 1 1 d . . .
C2 C 0.503(2) 1.3209(18) 0.1212(12) 0.095(6) Uani 1 1 d . . .
H2A H 0.5980 1.2559 0.1113 0.142 Uiso 1 1 calc R . .
H2B H 0.4495 1.3071 0.1727 0.142 Uiso 1 1 calc R . .
H2C H 0.5067 1.4063 0.1186 0.142 Uiso 1 1 calc R . .
C3 C 0.505(3) 1.3141(18) -0.0197(10) 0.129(10) Uani 1 1 d . . .
H3A H 0.5421 1.2285 -0.0421 0.193 Uiso 1 1 calc R . .
H3B H 0.5822 1.3415 -0.0218 0.193 Uiso 1 1 calc R . .
H3C H 0.4409 1.3746 -0.0491 0.193 Uiso 1 1 calc R . .
C4 C 0.2894(18) 1.4263(14) 0.0742(11) 0.084(5) Uani 1 1 d . . .
H4A H 0.3074 1.5055 0.0616 0.125 Uiso 1 1 calc R . .
H4B H 0.2399 1.4274 0.1287 0.125 Uiso 1 1 calc R . .
H4C H 0.2316 1.4197 0.0416 0.125 Uiso 1 1 calc R . .
C5 C 0.2282(14) 1.1518(13) -0.0864(6) 0.052(3) Uani 1 1 d . . .
C6 C 0.1379(18) 1.0737(17) -0.0528(8) 0.075(5) Uani 1 1 d . . .
H6A H 0.1983 0.9850 -0.0448 0.113 Uiso 1 1 calc R . .
H6B H 0.0821 1.0753 -0.0888 0.113 Uiso 1 1 calc R . .
H6C H 0.0751 1.1104 -0.0033 0.113 Uiso 1 1 calc R . .
C7 C 0.1356(16) 1.2926(16) -0.0958(8) 0.073(4) Uani 1 1 d . . .
H7A H 0.0807 1.3291 -0.0448 0.109 Uiso 1 1 calc R . .
H7B H 0.0720 1.2980 -0.1279 0.109 Uiso 1 1 calc R . .
H7C H 0.1950 1.3405 -0.1205 0.109 Uiso 1 1 calc R . .
C8 C 0.3183(17) 1.1013(17) -0.1664(7) 0.075(5) Uani 1 1 d . . .
H8A H 0.3594 1.1629 -0.1928 0.113 Uiso 1 1 calc R . .
H8B H 0.2599 1.0893 -0.1967 0.113 Uiso 1 1 calc R . .
H8C H 0.3934 1.0191 -0.1610 0.113 Uiso 1 1 calc R . .
C9 C 0.2412(10) 0.8491(9) 0.2954(5) 0.029(2) Uani 1 1 d . . .
H9A H 0.1591 0.9185 0.3253 0.034 Uiso 1 1 calc R . .
H9B H 0.3057 0.8063 0.3295 0.034 Uiso 1 1 calc R . .
C10 C 0.1931(10) 0.7536(9) 0.2711(5) 0.027(2) Uani 1 1 d . . .
C11 C 0.0988(10) 0.8172(11) 0.2150(5) 0.035(2) Uani 1 1 d . . .
H11A H 0.0696 0.7537 0.1979 0.042 Uiso 1 1 calc R . .
H11B H 0.0134 0.8876 0.2414 0.042 Uiso 1 1 calc R . .
C12 C 0.3159(10) 0.6383(9) 0.2300(5) 0.028(2) Uani 1 1 d . . .
H12A H 0.2797 0.5836 0.2095 0.034 Uiso 1 1 calc R . .
H12B H 0.3748 0.6682 0.1860 0.034 Uiso 1 1 calc R . .
C13 C 0.1053(10) 0.7090(11) 0.3421(6) 0.034(2) Uani 1 1 d . . .
H13A H 0.0266 0.7840 0.3689 0.041 Uiso 1 1 calc R . .
H13B H 0.0657 0.6531 0.3256 0.041 Uiso 1 1 calc R . .
C14 C 0.7379(10) 0.1396(9) 0.4294(5) 0.028(2) Uani 1 1 d . . .
C15 C 0.8774(10) 0.1421(10) 0.4321(6) 0.034(2) Uani 1 1 d . . .
H15A H 0.9446 0.0542 0.4345 0.052 Uiso 1 1 calc R . .
H15B H 0.8654 0.1889 0.4780 0.052 Uiso 1 1 calc R . .
H15C H 0.9126 0.1848 0.3856 0.052 Uiso 1 1 calc R . .
C16 C 0.6836(11) 0.0727(10) 0.5022(6) 0.037(2) Uani 1 1 d . . .
H16A H 0.5916 0.0735 0.5015 0.055 Uiso 1 1 calc R . .
H16B H 0.6749 0.1178 0.5480 0.055 Uiso 1 1 calc R . .
H16C H 0.7494 -0.0161 0.5035 0.055 Uiso 1 1 calc R . .
C17 C 0.7534(12) 0.0717(11) 0.3573(6) 0.038(2) Uani 1 1 d . . .
H17A H 0.6633 0.0678 0.3571 0.057 Uiso 1 1 calc R . .
H17B H 0.8239 -0.0153 0.3565 0.057 Uiso 1 1 calc R . .
H17C H 0.7833 0.1188 0.3115 0.057 Uiso 1 1 calc R . .
C18 C 0.3088(9) 0.3549(9) 0.6112(5) 0.026(2) Uani 1 1 d . . .
C19 C 0.3260(10) 0.3924(10) 0.6867(5) 0.033(2) Uani 1 1 d . . .
H19A H 0.4039 0.3233 0.7029 0.049 Uiso 1 1 calc R . .
H19B H 0.2394 0.4068 0.7271 0.049 Uiso 1 1 calc R . .
H19C H 0.3457 0.4711 0.6784 0.049 Uiso 1 1 calc R . .
C20 C 0.2904(10) 0.2279(9) 0.6231(5) 0.030(2) Uani 1 1 d . . .
H20A H 0.2750 0.2051 0.5759 0.045 Uiso 1 1 calc R . .
H20B H 0.2094 0.2346 0.6662 0.045 Uiso 1 1 calc R . .
H20C H 0.3749 0.1615 0.6347 0.045 Uiso 1 1 calc R . .
C21 C 0.1825(10) 0.4598(11) 0.5887(6) 0.037(2) Uani 1 1 d . . .
H21A H 0.1959 0.5414 0.5830 0.055 Uiso 1 1 calc R . .
H21B H 0.0974 0.4675 0.6290 0.055 Uiso 1 1 calc R . .
H21C H 0.1730 0.4377 0.5396 0.055 Uiso 1 1 calc R . .
N1 N 0.0849(10) 1.0906(9) 0.2093(5) 0.043(2) Uani 1 1 d . . .
N2 N 0.1335(10) 1.2422(9) 0.0880(5) 0.042(2) Uani 1 1 d . . .
N3 N 0.3256(9) 1.0039(8) 0.0943(5) 0.036(2) Uani 1 1 d . . .
N4 N 0.4070(11) 1.1880(10) 0.0761(6) 0.054(3) Uani 1 1 d . . .
H4 H 0.4654 1.1301 0.1005 0.065 Uiso 1 1 calc R . .
N5 N 0.3227(11) 1.1430(10) -0.0374(5) 0.051(3) Uani 1 1 d . . .
H5 H 0.4082 1.1360 -0.0624 0.061 Uiso 1 1 calc R . .
N6 N 0.4229(8) 0.4727(7) 0.4171(4) 0.0260(17) Uani 1 1 d . . .
N7 N 0.3932(8) 0.2470(7) 0.4411(4) 0.0237(16) Uani 1 1 d . . .
N8 N 0.2681(8) 0.4147(8) 0.3395(4) 0.0307(19) Uani 1 1 d . . .
N9 N 0.6401(8) 0.2749(7) 0.4268(4) 0.0243(16) Uani 1 1 d . . .
H9 H 0.6791 0.3300 0.4056 0.029 Uiso 1 1 calc R . .
N10 N 0.4422(8) 0.3408(7) 0.5527(4) 0.0255(17) Uani 1 1 d . . .
H10 H 0.5138 0.3352 0.5704 0.031 Uiso 1 1 calc R . .
O1 O 0.3118(7) 0.9037(7) 0.2293(3) 0.0317(15) Uani 1 1 d . . .
O2 O 0.1761(7) 0.8678(7) 0.1481(3) 0.0316(15) Uani 1 1 d . . .
O3 O 0.3999(6) 0.5645(6) 0.2830(3) 0.0252(14) Uani 1 1 d . . .
O4 O 0.1923(6) 0.6396(6) 0.3940(3) 0.0289(15) Uani 1 1 d . . .
P1 P 0.2234(3) 0.9749(3) 0.16786(13) 0.0305(6) Uani 1 1 d . . .
P2 P 0.0426(3) 1.2236(3) 0.16862(15) 0.0408(7) Uani 1 1 d . . .
P3 P 0.2920(3) 1.1441(3) 0.05625(14) 0.0350(7) Uani 1 1 d . . .
P4 P 0.3245(3) 0.5138(2) 0.36072(13) 0.0257(6) Uani 1 1 d . . .
P5 P 0.4692(2) 0.3345(2) 0.45837(13) 0.0234(5) Uani 1 1 d . . .
P6 P 0.2957(3) 0.2837(3) 0.38436(14) 0.0282(6) Uani 1 1 d . . .
Cl1 Cl 0.0188(4) 1.3533(3) 0.24492(17) 0.0624(10) Uani 1 1 d . . .
Cl2 Cl -0.1558(4) 1.2785(4) 0.1605(2) 0.0729(11) Uani 1 1 d . . .
Cl3 Cl 0.1084(3) 0.2768(3) 0.44194(15) 0.0387(6) Uani 1 1 d . . .
Cl4 Cl 0.3606(3) 0.1420(3) 0.30818(16) 0.0448(7) Uani 1 1 d . . .

loop_
_atom_site_aniso_label
_atom_site_aniso_U_11
_atom_site_aniso_U_22
_atom_site_aniso_U_33
_atom_site_aniso_U_23
_atom_site_aniso_U_13
_atom_site_aniso_U_12
C1 0.063(8) 0.038(7) 0.046(6) 0.006(5) -0.016(5) -0.031(6)
C2 0.107(14) 0.076(13) 0.128(16) 0.016(11) -0.059(12) -0.047(11)
C3 0.23(2) 0.075(13) 0.074(11) -0.022(9) 0.059(13) -0.105(16)
C4 0.089(12) 0.038(10) 0.128(15) -0.004(9) -0.028(10) -0.026(9)
C5 0.068(8) 0.066(9) 0.031(6) 0.008(5) -0.018(5) -0.032(7)
C6 0.101(12) 0.113(14) 0.044(7) 0.011(8) -0.036(7) -0.066(11)
C7 0.079(10) 0.087(12) 0.047(8) 0.011(7) -0.031(7) -0.018(9)
C8 0.101(12) 0.100(13) 0.031(6) 0.011(7) -0.023(7) -0.042(10)
C9 0.036(5) 0.026(6) 0.020(4) 0.005(3) -0.007(4) -0.010(4)
C10 0.029(5) 0.027(6) 0.023(4) 0.009(4) -0.010(3) -0.008(4)
C11 0.032(5) 0.043(7) 0.035(5) 0.017(4) -0.012(4) -0.022(5)
C12 0.036(5) 0.019(5) 0.024(4) 0.002(3) -0.009(4) -0.004(4)
C13 0.023(5) 0.038(7) 0.041(5) 0.017(4) -0.019(4) -0.008(5)
C14 0.027(5) 0.012(5) 0.041(5) 0.009(4) -0.009(4) -0.006(4)
C15 0.029(5) 0.017(6) 0.054(6) 0.001(4) -0.012(4) -0.004(4)
C16 0.040(6) 0.026(6) 0.042(6) 0.006(4) -0.006(4) -0.013(5)
C17 0.044(6) 0.036(7) 0.040(6) -0.001(4) -0.007(4) -0.022(5)
C18 0.024(5) 0.026(6) 0.026(4) 0.003(4) -0.006(3) -0.009(4)
C19 0.032(5) 0.040(7) 0.029(5) 0.004(4) -0.005(4) -0.019(5)
C20 0.024(5) 0.028(6) 0.036(5) 0.001(4) -0.003(4) -0.011(4)
C21 0.021(5) 0.048(7) 0.035(5) -0.006(4) -0.004(4) -0.006(5)
N1 0.044(5) 0.035(6) 0.038(5) 0.006(4) -0.007(4) -0.005(4)
N2 0.057(6) 0.032(6) 0.031(4) 0.009(4) -0.010(4) -0.012(5)
N3 0.037(5) 0.031(5) 0.031(4) 0.002(3) -0.002(3) -0.007(4)
N4 0.066(7) 0.044(7) 0.067(7) 0.025(5) -0.027(5) -0.037(6)
N5 0.058(6) 0.060(7) 0.036(5) 0.016(4) -0.014(4) -0.026(6)
N6 0.027(4) 0.018(5) 0.036(4) 0.000(3) -0.013(3) -0.008(3)
N7 0.027(4) 0.022(4) 0.024(4) 0.005(3) -0.011(3) -0.008(3)
N8 0.030(4) 0.035(5) 0.036(4) 0.015(3) -0.020(3) -0.020(4)
N9 0.031(4) 0.016(4) 0.029(4) 0.005(3) -0.012(3) -0.011(3)
N10 0.026(4) 0.026(5) 0.028(4) 0.003(3) -0.009(3) -0.013(4)
O1 0.039(4) 0.035(4) 0.026(3) 0.010(3) -0.013(3) -0.019(3)
O2 0.038(4) 0.036(4) 0.024(3) 0.010(3) -0.011(3) -0.017(3)
O3 0.023(3) 0.024(4) 0.028(3) 0.004(2) -0.008(2) -0.008(3)
O4 0.028(3) 0.028(4) 0.023(3) 0.006(3) -0.006(2) -0.004(3)
P1 0.0384(15) 0.0280(15) 0.0222(12) 0.0049(9) -0.0071(10) -0.0108(12)
P2 0.0459(17) 0.0378(18) 0.0309(14) 0.0023(11) -0.0097(11) -0.0079(14)
P3 0.0490(17) 0.0309(17) 0.0289(13) 0.0081(10) -0.0125(11) -0.0189(13)
P4 0.0270(12) 0.0234(14) 0.0272(12) 0.0022(9) -0.0075(9) -0.0098(11)
P5 0.0236(12) 0.0229(14) 0.0245(11) 0.0031(9) -0.0079(8) -0.0090(10)
P6 0.0280(13) 0.0263(15) 0.0355(13) 0.0007(10) -0.0125(10) -0.0129(11)
Cl1 0.088(2) 0.0386(19) 0.0389(15) -0.0070(12) -0.0080(15) -0.0042(17)
Cl2 0.0467(18) 0.085(3) 0.075(2) 0.0249(19) -0.0245(16) -0.0132(19)
Cl3 0.0285(12) 0.0404(17) 0.0537(15) 0.0117(11) -0.0168(10) -0.0185(12)
Cl4 0.0533(17) 0.0395(17) 0.0458(15) -0.0118(12) -0.0184(12) -0.0147(14)

loop_
_atom_type_symbol
_atom_type_description
_atom_type_scat_dispersion_real
_atom_type_scat_dispersion_imag
_atom_type_scat_source
C C 0.0033 0.0016 'International Tables Vol C Tables 4.2.6.8 and 6.1.1.4'
H H 0.0000 0.0000 'International Tables Vol C Tables 4.2.6.8 and 6.1.1.4'
N N 0.0061 0.0033 'International Tables Vol C Tables 4.2.6.8 and 6.1.1.4'
O O 0.0106 0.0060 'International Tables Vol C Tables 4.2.6.8 and 6.1.1.4'
P P 0.1023 0.0942 'International Tables Vol C Tables 4.2.6.8 and 6.1.1.4'
Cl Cl 0.1484 0.1585 'International Tables Vol C Tables 4.2.6.8 and 6.1.1.4'

loop_
_geom_angle_atom_site_label_1
_geom_angle_atom_site_label_2
_geom_angle_atom_site_label_3
_geom_angle
_geom_angle_site_symmetry_1
_geom_angle_site_symmetry_3
_geom_angle_publ_flag
C3 C1 N4 110.1(11) . . ?
C3 C1 C4 108.9(14) . . ?
N4 C1 C4 111.3(11) . . ?
C3 C1 C2 115.7(15) . . ?
N4 C1 C2 105.7(11) . . ?
C4 C1 C2 105.0(13) . . ?
C1 C2 H2A 109.5 . . ?
C1 C2 H2B 109.5 . . ?
H2A C2 H2B 109.5 . . ?
C1 C2 H2C 109.5 . . ?
H2A C2 H2C 109.5 . . ?
H2B C2 H2C 109.5 . . ?
C1 C3 H3A 109.5 . . ?
C1 C3 H3B 109.5 . . ?
H3A C3 H3B 109.5 . . ?
C1 C3 H3C 109.5 . . ?
H3A C3 H3C 109.5 . . ?
H3B C3 H3C 109.5 . . ?
C1 C4 H4A 109.5 . . ?
C1 C4 H4B 109.5 . . ?
H4A C4 H4B 109.5 . . ?
C1 C4 H4C 109.5 . . ?
H4A C4 H4C 109.5 . . ?
H4B C4 H4C 109.5 . . ?
N5 C5 C6 111.3(10) . . ?
N5 C5 C8 107.9(11) . . ?
C6 C5 C8 109.7(12) . . ?
N5 C5 C7 109.7(11) . . ?
C6 C5 C7 110.4(13) . . ?
C8 C5 C7 107.7(11) . . ?
C5 C6 H6A 109.5 . . ?
C5 C6 H6B 109.5 . . ?
H6A C6 H6B 109.5 . . ?
C5 C6 H6C 109.5 . . ?
H6A C6 H6C 109.5 . . ?
H6B C6 H6C 109.5 . . ?
C5 C7 H7A 109.5 . . ?
C5 C7 H7B 109.5 . . ?
H7A C7 H7B 109.5 . . ?
C5 C7 H7C 109.5 . . ?
H7A C7 H7C 109.5 . . ?
H7B C7 H7C 109.5 . . ?
C5 C8 H8A 109.5 . . ?
C5 C8 H8B 109.5 . . ?
H8A C8 H8B 109.5 . . ?
C5 C8 H8C 109.5 . . ?
H8A C8 H8C 109.5 . . ?
H8B C8 H8C 109.5 . . ?
O1 C9 C10 111.4(7) . . ?
O1 C9 H9A 109.3 . . ?
C10 C9 H9A 109.3 . . ?
O1 C9 H9B 109.3 . . ?
C10 C9 H9B 109.3 . . ?
H9A C9 H9B 108.0 . . ?
C9 C10 C12 112.2(8) . . ?
C9 C10 C13 109.6(8) . . ?
C12 C10 C13 110.1(8) . . ?
C9 C10 C11 109.9(8) . . ?
C12 C10 C11 107.5(8) . . ?
C13 C10 C11 107.4(7) . . ?
O2 C11 C10 109.3(7) . . ?
O2 C11 H11A 109.8 . . ?
C10 C11 H11A 109.8 . . ?
O2 C11 H11B 109.8 . . ?
C10 C11 H11B 109.8 . . ?
H11A C11 H11B 108.3 . . ?
O3 C12 C10 110.4(7) . . ?
O3 C12 H12A 109.6 . . ?
C10 C12 H12A 109.6 . . ?
O3 C12 H12B 109.6 . . ?
C10 C12 H12B 109.6 . . ?
H12A C12 H12B 108.1 . . ?
O4 C13 C10 109.6(7) . . ?
O4 C13 H13A 109.8 . . ?
C10 C13 H13A 109.8 . . ?
O4 C13 H13B 109.8 . . ?
C10 C13 H13B 109.8 . . ?
H13A C13 H13B 108.2 . . ?
N9 C14 C15 107.1(7) . . ?
N9 C14 C17 109.2(8) . . ?
C15 C14 C17 110.2(8) . . ?
N9 C14 C16 110.3(8) . . ?
C15 C14 C16 109.2(8) . . ?
C17 C14 C16 110.9(8) . . ?
C14 C15 H15A 109.5 . . ?
C14 C15 H15B 109.5 . . ?
H15A C15 H15B 109.5 . . ?
C14 C15 H15C 109.5 . . ?
H15A C15 H15C 109.5 . . ?
H15B C15 H15C 109.5 . . ?
C14 C16 H16A 109.5 . . ?
C14 C16 H16B 109.5 . . ?
H16A C16 H16B 109.5 . . ?
C14 C16 H16C 109.5 . . ?
H16A C16 H16C 109.5 . . ?
H16B C16 H16C 109.5 . . ?
C14 C17 H17A 109.5 . . ?
C14 C17 H17B 109.5 . . ?
H17A C17 H17B 109.5 . . ?
C14 C17 H17C 109.5 . . ?
H17A C17 H17C 109.5 . . ?
H17B C17 H17C 109.5 . . ?
N10 C18 C20 109.7(8) . . ?
N10 C18 C21 111.9(7) . . ?
C20 C18 C21 111.2(8) . . ?
N10 C18 C19 105.7(7) . . ?
C20 C18 C19 108.9(8) . . ?
C21 C18 C19 109.2(8) . . ?
C18 C19 H19A 109.5 . . ?
C18 C19 H19B 109.5 . . ?
H19A C19 H19B 109.5 . . ?
C18 C19 H19C 109.5 . . ?
H19A C19 H19C 109.5 . . ?
H19B C19 H19C 109.5 . . ?
C18 C20 H20A 109.5 . . ?
C18 C20 H20B 109.5 . . ?
H20A C20 H20B 109.5 . . ?
C18 C20 H20C 109.5 . . ?
H20A C20 H20C 109.5 . . ?
H20B C20 H20C 109.5 . . ?
C18 C21 H21A 109.5 . . ?
C18 C21 H21B 109.5 . . ?
H21A C21 H21B 109.5 . . ?
C18 C21 H21C 109.5 . . ?
H21A C21 H21C 109.5 . . ?
H21B C21 H21C 109.5 . . ?
P2 N1 P1 119.2(6) . . ?
P2 N2 P3 121.7(6) . . ?
P1 N3 P3 122.1(6) . . ?
C1 N4 P3 130.2(9) . . ?
C1 N4 H4 114.9 . . ?
P3 N4 H4 114.9 . . ?
C5 N5 P3 129.3(8) . . ?
C5 N5 H5 115.3 . . ?
P3 N5 H5 115.3 . . ?
P4 N6 P5 124.0(5) . . ?
P6 N7 P5 124.5(5) . . ?
P6 N8 P4 119.1(5) . . ?
C14 N9 P5 128.3(6) . . ?
C14 N9 H9 115.8 . . ?
P5 N9 H9 115.8 . . ?
C18 N10 P5 126.7(6) . . ?
C18 N10 H10 116.7 . . ?
P5 N10 H10 116.7 . . ?
C9 O1 P1 116.0(6) . . ?
C11 O2 P1 114.6(6) . . ?
C12 O3 P4 118.3(6) . . ?
C13 O4 P4 116.7(6) . . ?
N3 P1 O2 109.3(4) . . ?
N3 P1 O1 108.0(4) . . ?
O2 P1 O1 101.9(4) . . ?
N3 P1 N1 119.1(5) . . ?
O2 P1 N1 107.8(5) . . ?
O1 P1 N1 109.3(4) . . ?
N1 P2 N2 119.7(5) . . ?
N1 P2 Cl2 108.8(4) . . ?
N2 P2 Cl2 108.3(4) . . ?
N1 P2 Cl1 107.1(4) . . ?
N2 P2 Cl1 111.2(4) . . ?
Cl2 P2 Cl1 100.0(3) . . ?
N3 P3 N2 114.1(5) . . ?
N3 P3 N4 102.6(5) . . ?
N2 P3 N4 113.0(6) . . ?
N3 P3 N5 113.2(5) . . ?
N2 P3 N5 107.4(5) . . ?
N4 P3 N5 106.5(5) . . ?
N6 P4 N8 119.4(4) . . ?
N6 P4 O3 108.5(4) . . ?
N8 P4 O3 108.5(4) . . ?
N6 P4 O4 108.5(4) . . ?
N8 P4 O4 108.0(4) . . ?
O3 P4 O4 102.6(4) . . ?
N7 P5 N6 112.9(4) . . ?
N7 P5 N9 114.0(4) . . ?
N6 P5 N9 103.7(4) . . ?
N7 P5 N10 107.5(4) . . ?
N6 P5 N10 113.9(4) . . ?
N9 P5 N10 104.6(4) . . ?
N7 P6 N8 119.4(4) . . ?
N7 P6 Cl4 109.9(3) . . ?
N8 P6 Cl4 109.0(4) . . ?
N7 P6 Cl3 108.7(3) . . ?
N8 P6 Cl3 108.1(4) . . ?
Cl4 P6 Cl3 100.1(2) . . ?

loop_
_geom_bond_atom_site_label_1
_geom_bond_atom_site_label_2
_geom_bond_distance
_geom_bond_site_symmetry_2
_geom_bond_publ_flag
C1 C3 1.443(18) . ?
C1 N4 1.487(14) . ?
C1 C4 1.54(2) . ?
C1 C2 1.545(19) . ?
C2 H2A 0.9800 . ?
C2 H2B 0.9800 . ?
C2 H2C 0.9800 . ?
C3 H3A 0.9800 . ?
C3 H3B 0.9800 . ?
C3 H3C 0.9800 . ?
C4 H4A 0.9800 . ?
C4 H4B 0.9800 . ?
C4 H4C 0.9800 . ?
C5 N5 1.472(15) . ?
C5 C6 1.521(18) . ?
C5 C8 1.529(18) . ?
C5 C7 1.53(2) . ?
C6 H6A 0.9800 . ?
C6 H6B 0.9800 . ?
C6 H6C 0.9800 . ?
C7 H7A 0.9800 . ?
C7 H7B 0.9800 . ?
C7 H7C 0.9800 . ?
C8 H8A 0.9800 . ?
C8 H8B 0.9800 . ?
C8 H8C 0.9800 . ?
C9 O1 1.446(11) . ?
C9 C10 1.507(14) . ?
C9 H9A 0.9900 . ?
C9 H9B 0.9900 . ?
C10 C12 1.529(13) . ?
C10 C13 1.535(13) . ?
C10 C11 1.536(12) . ?
C11 O2 1.466(11) . ?
C11 H11A 0.9900 . ?
C11 H11B 0.9900 . ?
C12 O3 1.449(10) . ?
C12 H12A 0.9900 . ?
C12 H12B 0.9900 . ?
C13 O4 1.441(10) . ?
C13 H13A 0.9900 . ?
C13 H13B 0.9900 . ?
C14 N9 1.486(12) . ?
C14 C15 1.511(13) . ?
C14 C17 1.515(14) . ?
C14 C16 1.531(13) . ?
C15 H15A 0.9800 . ?
C15 H15B 0.9800 . ?
C15 H15C 0.9800 . ?
C16 H16A 0.9800 . ?
C16 H16B 0.9800 . ?
C16 H16C 0.9800 . ?
C17 H17A 0.9800 . ?
C17 H17B 0.9800 . ?
C17 H17C 0.9800 . ?
C18 N10 1.491(11) . ?
C18 C20 1.512(14) . ?
C18 C21 1.527(14) . ?
C18 C19 1.538(13) . ?
C19 H19A 0.9800 . ?
C19 H19B 0.9800 . ?
C19 H19C 0.9800 . ?
C20 H20A 0.9800 . ?
C20 H20B 0.9800 . ?
C20 H20C 0.9800 . ?
C21 H21A 0.9800 . ?
C21 H21B 0.9800 . ?
C21 H21C 0.9800 . ?
N1 P2 1.555(10) . ?
N1 P1 1.607(10) . ?
N2 P2 1.559(9) . ?
N2 P3 1.609(10) . ?
N3 P1 1.570(9) . ?
N3 P3 1.604(9) . ?
N4 P3 1.617(10) . ?
N4 H4 0.8800 . ?
N5 P3 1.624(10) . ?
N5 H5 0.8800 . ?
N6 P4 1.556(8) . ?
N6 P5 1.608(8) . ?
N7 P6 1.556(7) . ?
N7 P5 1.598(8) . ?
N8 P6 1.570(8) . ?
N8 P4 1.582(8) . ?
N9 P5 1.638(8) . ?
N9 H9 0.8800 . ?
N10 P5 1.644(8) . ?
N10 H10 0.8800 . ?
O1 P1 1.588(7) . ?
O2 P1 1.586(7) . ?
O3 P4 1.587(7) . ?
O4 P4 1.599(8) . ?
P2 Cl2 2.001(5) . ?
P2 Cl1 2.014(5) . ?
P6 Cl4 2.009(5) . ?
P6 Cl3 2.020(4) . ?
